data_4027911
loop_
_publ_author_name
'Tao Xie'
'Shu-Zhen Hu'
'Chuan-Feng Chen'

_publ_section_title
;
 Triptycene-Derived Homooxacalixarene Analogues: Synthesis, Structures,
 and Complexation with Fullerenes C60 and C70
;
_journal_name_full 'Journal of Organic Chemistry'
_journal_page_first 981
_journal_page_last 987
_journal_paper_doi 10.1021/jo302459m
_journal_volume 78
_journal_year 2013
_chemical_formula_moiety 'C72 H72 O6'
_chemical_formula_sum 'C72 H72 O6'
_chemical_formula_weight 1033.30
_chemical_name_systematic
; 
 ? 
;
_space_group_IT_number 148
_symmetry_cell_setting trigonal
_symmetry_space_group_name_Hall '-R 3'
_symmetry_space_group_name_H-M 'R -3 :H'
_atom_sites_solution_hydrogens geom
_atom_sites_solution_primary direct
_atom_sites_solution_secondary difmap
_audit_creation_method SHELXL-97
_cell_angle_alpha 90.000(0)
_cell_angle_beta 90.000(0)
_cell_angle_gamma 120.000(15)
_cell_formula_units_Z 9
_cell_length_a 38.388(0)
_cell_length_b 38.388(0)
_cell_length_c 12.218(2)
_cell_measurement_reflns_used 16054
_cell_measurement_temperature 173(2)
_cell_measurement_theta_max 27.4503
_cell_measurement_theta_min 1.7755
_cell_volume 15593(3)
_computing_cell_refinement 'CrystalClear (Rigaku Inc., 2008)'
_computing_data_collection 'CrystalClear (Rigaku Inc., 2008)'
_computing_data_reduction 'CrystalClear (Rigaku Inc., 2008)'
_computing_molecular_graphics
;
 Mercury: visualization and analysis of crystal structures, C. F. Macrae,
 P. R. Edgington, P. McCabe, E. Pidcock, G. P. Shields, R. Taylor,
 M. Towler and J. van de Streek, J. Appl. Cryst., 39, 453-457, 2006.
;
_computing_publication_material 'SHELX-97 (Sheldrick, 2008)'
_computing_structure_refinement 'SHELX-97 (Sheldrick, 2008)'
_computing_structure_solution 'SHELX-97 (Sheldrick, 2008)'
_diffrn_ambient_temperature 173(2)
_diffrn_detector_area_resol_mean 28.5714
_diffrn_measured_fraction_theta_full 0.998
_diffrn_measured_fraction_theta_max 0.998
_diffrn_measurement_device_type 'Saturn724+ CCD'
_diffrn_measurement_method '\w scans at fixed \c = 45\%'
_diffrn_radiation_monochromator graphite
_diffrn_radiation_source 'fine-focus sealed tube'
_diffrn_radiation_type MoK\a
_diffrn_radiation_wavelength 0.71073
_diffrn_reflns_av_R_equivalents 0.0935
_diffrn_reflns_av_sigmaI/netI 0.0649
_diffrn_reflns_limit_h_max 49
_diffrn_reflns_limit_h_min -49
_diffrn_reflns_limit_k_max 39
_diffrn_reflns_limit_k_min -49
_diffrn_reflns_limit_l_max 15
_diffrn_reflns_limit_l_min -15
_diffrn_reflns_number 46470
_diffrn_reflns_theta_full 27.45
_diffrn_reflns_theta_max 27.45
_diffrn_reflns_theta_min 1.06
_exptl_absorpt_coefficient_mu 0.062
_exptl_absorpt_correction_T_max 1.0000
_exptl_absorpt_correction_T_min 0.7112
_exptl_absorpt_correction_type multi-scan
_exptl_absorpt_process_details 'CrystalClear (Rigaku Inc., 2008)'
_exptl_crystal_colour Colorless
_exptl_crystal_density_diffrn 0.990
_exptl_crystal_description block
_exptl_crystal_F_000 4968
_exptl_crystal_size_max 0.25
_exptl_crystal_size_mid 0.13
_exptl_crystal_size_min 0.12
_platon_squeeze_details
;
;
_refine_diff_density_max 0.433
_refine_diff_density_min -0.408
_refine_diff_density_rms 0.080
_refine_ls_extinction_method none
_refine_ls_goodness_of_fit_ref 1.223
_refine_ls_hydrogen_treatment constr
_refine_ls_matrix_type full
_refine_ls_number_parameters 385
_refine_ls_number_reflns 7907
_refine_ls_number_restraints 102
_refine_ls_restrained_S_all 1.218
_refine_ls_R_factor_all 0.1742
_refine_ls_R_factor_gt 0.1550
_refine_ls_shift/su_max 0.000
_refine_ls_shift/su_mean 0.000
_refine_ls_structure_factor_coef Fsqd
_refine_ls_weighting_details 'calc w=1/[\s^2^(Fo^2^)+(0.0759P)^2^+143.9466P] where P=(Fo^2^+2Fc^2^)/3'
_refine_ls_weighting_scheme calc
_refine_ls_wR_factor_gt 0.3120
_refine_ls_wR_factor_ref 0.3246
_reflns_number_gt 6637
_reflns_number_total 7907
_reflns_threshold_expression >2sigma(I)
_cod_data_source_file jo302459m_si_002.cif
_cod_data_source_block a
_cod_original_sg_symbol_H-M 'R -3'
_cod_database_code 4027911

loop_
_symmetry_equiv_pos_as_xyz
'x, y, z'
'-y, x-y, z'
'-x+y, -x, z'
'x+2/3, y+1/3, z+1/3'
'-y+2/3, x-y+1/3, z+1/3'
'-x+y+2/3, -x+1/3, z+1/3'
'x+1/3, y+2/3, z+2/3'
'-y+1/3, x-y+2/3, z+2/3'
'-x+y+1/3, -x+2/3, z+2/3'
'-x, -y, -z'
'y, -x+y, -z'
'x-y, x, -z'
'-x+2/3, -y+1/3, -z+1/3'
'y+2/3, -x+y+1/3, -z+1/3'
'x-y+2/3, x+1/3, -z+1/3'
'-x+1/3, -y+2/3, -z+2/3'
'y+1/3, -x+y+2/3, -z+2/3'
'x-y+1/3, x+2/3, -z+2/3'

loop_
_atom_site_label
_atom_site_type_symbol
_atom_site_fract_x
_atom_site_fract_y
_atom_site_fract_z
_atom_site_U_iso_or_equiv
_atom_site_adp_type
_atom_site_occupancy
_atom_site_symmetry_multiplicity
_atom_site_calc_flag
_atom_site_refinement_flags
_atom_site_disorder_assembly
_atom_site_disorder_group
O1 O 0.09233(9) 0.26026(9) -0.0642(2) 0.0288(7) Uani 1 1 d . A .
O2 O 0.21434(10) 0.25756(12) 0.4890(3) 0.0450(9) Uani 1 1 d . A .
O3 O 0.17569(9) 0.32192(10) 0.6352(2) 0.0346(7) Uani 1 1 d . A .
C1 C 0.0843(3) 0.3240(4) 0.4264(8) 0.078(3) Uani 0.855(9) 1 d PDU A 1
H1B H 0.0906 0.3313 0.3491 0.117 Uiso 0.855(9) 1 calc PR A 1
H1C H 0.0844 0.3463 0.4659 0.117 Uiso 0.855(9) 1 calc PR A 1
H1A H 0.0576 0.3000 0.4325 0.117 Uiso 0.855(9) 1 calc PR A 1
C2 C 0.1154(2) 0.3155(3) 0.4754(6) 0.0632(19) Uani 0.855(9) 1 d PDU A 1
H2B H 0.1050 0.3011 0.5456 0.076 Uiso 0.855(9) 1 calc PR A 1
H2A H 0.1194 0.2975 0.4254 0.076 Uiso 0.855(9) 1 calc PR A 1
C3 C 0.1555(2) 0.3525(2) 0.4959(6) 0.0553(18) Uani 0.855(9) 1 d PDU A 1
H3B H 0.1521 0.3689 0.5529 0.066 Uiso 0.855(9) 1 calc PR A 1
H3A H 0.1643 0.3687 0.4279 0.066 Uiso 0.855(9) 1 calc PR A 1
C1' C 0.0990(17) 0.343(2) 0.416(5) 0.071(8) Uani 0.145(9) 1 d PDU A 2
H1'B H 0.1149 0.3573 0.3517 0.106 Uiso 0.145(9) 1 calc PR A 2
H1'C H 0.0823 0.3539 0.4393 0.106 Uiso 0.145(9) 1 calc PR A 2
H1'A H 0.0818 0.3141 0.3968 0.106 Uiso 0.145(9) 1 calc PR A 2
C2' C 0.1275(13) 0.3462(15) 0.509(3) 0.059(4) Uani 0.145(9) 1 d PDU A 2
H2'B H 0.1438 0.3744 0.5345 0.071 Uiso 0.145(9) 1 calc PR A 2
H2'A H 0.1124 0.3290 0.5723 0.071 Uiso 0.145(9) 1 calc PR A 2
C3' C 0.1535(9) 0.3316(15) 0.455(3) 0.061(4) Uani 0.145(9) 1 d PDU A 2
H3'B H 0.1630 0.3445 0.3823 0.073 Uiso 0.145(9) 1 calc PR A 2
H3'A H 0.1382 0.3020 0.4447 0.073 Uiso 0.145(9) 1 calc PR A 2
C4 C 0.18923(15) 0.34374(16) 0.5331(4) 0.0403(11) Uani 1 1 d D . .
H4A H 0.1933 0.3274 0.4775 0.048 Uiso 1 1 calc R A 1
H4B H 0.2149 0.3692 0.5437 0.048 Uiso 1 1 calc R A 1
C5 C 0.20382(12) 0.31500(13) 0.6881(3) 0.0282(9) Uani 1 1 d . . .
C6 C 0.22440(12) 0.33857(13) 0.7777(3) 0.0271(9) Uani 1 1 d . . .
C7 C 0.24944(13) 0.32946(13) 0.8387(4) 0.0302(9) Uani 1 1 d . . .
H7 H 0.2637 0.3461 0.8992 0.036 Uiso 1 1 calc R A .
C8 C 0.25411(13) 0.29668(14) 0.8135(4) 0.0312(10) Uani 1 1 d . A .
C9 C 0.23282(13) 0.27332(13) 0.7225(4) 0.0299(9) Uani 1 1 d . . .
H9 H 0.2357 0.2509 0.7031 0.036 Uiso 1 1 calc R A .
C10 C 0.20792(13) 0.28177(14) 0.6602(3) 0.0305(9) Uani 1 1 d . A .
C11 C 0.28030(14) 0.28622(14) 0.8860(4) 0.0348(10) Uani 1 1 d . . .
C12 C 0.26602(17) 0.28198(18) 1.0048(4) 0.0493(13) Uani 1 1 d . A .
H12A H 0.2374 0.2617 1.0090 0.074 Uiso 1 1 calc R . .
H12C H 0.2700 0.3079 1.0308 0.074 Uiso 1 1 calc R . .
H12B H 0.2816 0.2737 1.0507 0.074 Uiso 1 1 calc R . .
C13 C 0.32348(18) 0.3199(2) 0.8805(6) 0.0621(17) Uani 1 1 d . A .
H13B H 0.3401 0.3135 0.9277 0.093 Uiso 1 1 calc R . .
H13C H 0.3252 0.3450 0.9052 0.093 Uiso 1 1 calc R . .
H13A H 0.3331 0.3231 0.8048 0.093 Uiso 1 1 calc R . .
C14 C 0.2776(2) 0.2475(2) 0.8547(6) 0.075(2) Uani 1 1 d . A .
H14A H 0.2495 0.2258 0.8587 0.112 Uiso 1 1 calc R . .
H14C H 0.2940 0.2417 0.9049 0.112 Uiso 1 1 calc R . .
H14B H 0.2875 0.2495 0.7797 0.112 Uiso 1 1 calc R . .
C15 C 0.18489(14) 0.25496(14) 0.5657(4) 0.0318(10) Uani 1 1 d . . .
H15A H 0.1678 0.2269 0.5908 0.038 Uiso 1 1 calc R A .
H15B H 0.1675 0.2641 0.5316 0.038 Uiso 1 1 calc R . .
C16 C 0.20041(14) 0.23519(15) 0.3944(4) 0.0352(10) Uani 1 1 d . . .
C17 C 0.22931(14) 0.23337(16) 0.3320(4) 0.0391(11) Uani 1 1 d . A .
H17 H 0.2565 0.2468 0.3557 0.047 Uiso 1 1 calc R . .
C18 C 0.21857(13) 0.21158(14) 0.2327(4) 0.0316(10) Uani 1 1 d . . .
H18 H 0.2384 0.2099 0.1904 0.038 Uiso 1 1 calc R A .
C19 C 0.17910(13) 0.19274(12) 0.1972(3) 0.0259(9) Uani 1 1 d . A .
C20 C 0.15011(13) 0.19506(13) 0.2613(4) 0.0302(9) Uani 1 1 d . . .
C21 C 0.15976(13) 0.21618(14) 0.3611(4) 0.0322(10) Uani 1 1 d . A .
H21 H 0.1399 0.2176 0.4041 0.039 Uiso 1 1 calc R . .
C22 C 0.10785(12) 0.17448(13) 0.2089(4) 0.0280(9) Uani 1 1 d . A .
H22 H 0.0873 0.1763 0.2550 0.034 Uiso 1 1 calc R . .
C23 C 0.09746(13) 0.13141(14) 0.1848(4) 0.0329(10) Uani 1 1 d . . .
C24 C 0.06361(16) 0.09677(16) 0.2203(5) 0.0526(14) Uani 1 1 d . A .
H24 H 0.0440 0.0983 0.2645 0.063 Uiso 1 1 calc R . .
C25 C 0.0589(2) 0.0592(2) 0.1893(7) 0.079(2) Uani 1 1 d . . .
H25 H 0.0355 0.0352 0.2118 0.095 Uiso 1 1 calc R A .
C26 C 0.0874(2) 0.05690(19) 0.1272(7) 0.070(2) Uani 1 1 d . A .
H26 H 0.0838 0.0313 0.1090 0.084 Uiso 1 1 calc R . .
C27 C 0.12124(17) 0.09124(15) 0.0906(5) 0.0491(13) Uani 1 1 d . . .
H27 H 0.1403 0.0892 0.0453 0.059 Uiso 1 1 calc R A .
C28 C 0.12715(14) 0.12860(14) 0.1205(4) 0.0343(10) Uani 1 1 d . A .
C29 C 0.16194(12) 0.16954(12) 0.0904(3) 0.0264(9) Uani 1 1 d . . .
H29 H 0.1827 0.1679 0.0446 0.032 Uiso 1 1 calc R A .
C30 C 0.14374(12) 0.19202(12) 0.0342(3) 0.0269(9) Uani 1 1 d . A .
C31 C 0.15339(14) 0.21023(14) -0.0690(4) 0.0333(10) Uani 1 1 d . . .
H31 H 0.1722 0.2078 -0.1141 0.040 Uiso 1 1 calc R A .
C32 C 0.13535(13) 0.23212(13) -0.1064(4) 0.0296(9) Uani 1 1 d . A .
H32 H 0.1413 0.2437 -0.1774 0.035 Uiso 1 1 calc R . .
C33 C 0.10877(12) 0.23676(13) -0.0389(3) 0.0286(9) Uani 1 1 d . . .
C34 C 0.09737(12) 0.21727(12) 0.0640(3) 0.0250(8) Uani 1 1 d . A .
H34 H 0.0782 0.2194 0.1085 0.030 Uiso 1 1 calc R . .
C35 C 0.11458(12) 0.19527(12) 0.0983(3) 0.0254(9) Uani 1 1 d . . .
C36 C 0.11413(14) 0.29226(13) -0.1419(4) 0.0319(10) Uani 1 1 d . . .
H36A H 0.1037 0.2829 -0.2167 0.038 Uiso 1 1 calc R A .
H36B H 0.1430 0.3004 -0.1408 0.038 Uiso 1 1 calc R . .

loop_
_atom_site_aniso_label
_atom_site_aniso_U_11
_atom_site_aniso_U_22
_atom_site_aniso_U_33
_atom_site_aniso_U_23
_atom_site_aniso_U_13
_atom_site_aniso_U_12
O1 0.0256(15) 0.0295(16) 0.0341(16) 0.0074(12) 0.0055(12) 0.0160(13)
O2 0.0287(17) 0.067(2) 0.0354(18) -0.0150(17) -0.0032(14) 0.0213(17)
O3 0.0302(16) 0.0470(19) 0.0313(16) 0.0042(14) 0.0002(13) 0.0228(15)
C1 0.056(5) 0.109(7) 0.071(5) -0.006(5) -0.011(4) 0.043(5)
C2 0.058(3) 0.076(4) 0.057(3) -0.004(3) -0.010(3) 0.036(3)
C3 0.058(3) 0.068(4) 0.051(3) 0.001(3) -0.007(3) 0.040(3)
C1' 0.064(11) 0.081(11) 0.063(10) -0.001(10) -0.007(10) 0.033(9)
C2' 0.058(6) 0.069(6) 0.056(6) -0.002(5) -0.005(5) 0.035(5)
C3' 0.060(6) 0.070(6) 0.056(6) 0.000(5) -0.006(5) 0.034(5)
C4 0.036(3) 0.043(3) 0.041(3) -0.001(2) -0.011(2) 0.020(2)
C5 0.022(2) 0.030(2) 0.030(2) 0.0033(17) 0.0031(17) 0.0115(18)
C6 0.024(2) 0.029(2) 0.029(2) 0.0078(17) 0.0063(16) 0.0138(18)
C7 0.030(2) 0.029(2) 0.029(2) -0.0002(17) -0.0005(18) 0.0130(19)
C8 0.029(2) 0.033(2) 0.032(2) 0.0069(18) 0.0014(18) 0.0155(19)
C9 0.030(2) 0.026(2) 0.033(2) -0.0020(17) 0.0012(18) 0.0139(18)
C10 0.025(2) 0.040(3) 0.023(2) 0.0015(18) 0.0034(16) 0.0139(19)
C11 0.034(2) 0.033(2) 0.040(3) -0.001(2) -0.007(2) 0.019(2)
C12 0.045(3) 0.060(4) 0.045(3) 0.006(3) -0.007(2) 0.028(3)
C13 0.049(3) 0.075(4) 0.068(4) 0.026(3) -0.003(3) 0.035(3)
C14 0.103(6) 0.094(5) 0.067(4) -0.014(4) -0.026(4) 0.079(5)
C15 0.031(2) 0.035(2) 0.032(2) -0.0024(18) 0.0009(18) 0.018(2)
C16 0.026(2) 0.045(3) 0.033(2) -0.001(2) -0.0029(18) 0.017(2)
C17 0.023(2) 0.051(3) 0.042(3) -0.001(2) -0.0005(19) 0.018(2)
C18 0.030(2) 0.043(3) 0.029(2) 0.0011(19) 0.0038(18) 0.023(2)
C19 0.029(2) 0.023(2) 0.027(2) 0.0016(16) 0.0005(17) 0.0147(18)
C20 0.027(2) 0.032(2) 0.030(2) 0.0057(18) -0.0004(17) 0.0141(19)
C21 0.025(2) 0.041(3) 0.030(2) 0.0018(19) 0.0024(17) 0.016(2)
C22 0.023(2) 0.029(2) 0.033(2) 0.0020(17) 0.0023(17) 0.0133(18)
C23 0.027(2) 0.032(2) 0.038(2) 0.0006(19) -0.0029(18) 0.0132(19)
C24 0.035(3) 0.037(3) 0.077(4) 0.007(3) 0.008(3) 0.012(2)
C25 0.058(4) 0.041(4) 0.118(6) 0.013(4) 0.020(4) 0.009(3)
C26 0.058(4) 0.036(3) 0.111(6) -0.005(3) 0.012(4) 0.020(3)
C27 0.048(3) 0.031(3) 0.067(4) -0.001(2) 0.004(3) 0.019(2)
C28 0.033(2) 0.035(2) 0.037(2) -0.0003(19) -0.0028(19) 0.018(2)
C29 0.0192(19) 0.029(2) 0.031(2) 0.0018(17) 0.0021(16) 0.0122(17)
C30 0.026(2) 0.024(2) 0.029(2) -0.0038(16) -0.0005(16) 0.0110(17)
C31 0.031(2) 0.038(2) 0.033(2) -0.0040(19) 0.0023(18) 0.018(2)
C32 0.032(2) 0.030(2) 0.028(2) 0.0050(17) 0.0011(17) 0.0164(19)
C33 0.023(2) 0.030(2) 0.029(2) -0.0002(17) -0.0026(16) 0.0097(18)
C34 0.0162(18) 0.028(2) 0.029(2) -0.0026(16) 0.0029(15) 0.0093(16)
C35 0.0191(19) 0.025(2) 0.030(2) -0.0008(16) -0.0003(16) 0.0099(16)
C36 0.030(2) 0.030(2) 0.034(2) 0.0035(18) 0.0008(18) 0.0140(19)

loop_
_atom_type_symbol
_atom_type_description
_atom_type_scat_dispersion_real
_atom_type_scat_dispersion_imag
_atom_type_scat_source
C C 0.0033 0.0016 'International Tables Vol C Tables 4.2.6.8 and 6.1.1.4'
H H 0.0000 0.0000 'International Tables Vol C Tables 4.2.6.8 and 6.1.1.4'
O O 0.0106 0.0060 'International Tables Vol C Tables 4.2.6.8 and 6.1.1.4'

loop_
_geom_angle_atom_site_label_1
_geom_angle_atom_site_label_2
_geom_angle_atom_site_label_3
_geom_angle
_geom_angle_site_symmetry_1
_geom_angle_site_symmetry_3
C33 O1 C36 116.6(3) . .
C16 O2 C15 117.3(4) . .
C5 O3 C4 114.9(3) . .
C3 C2 C1 114.0(7) . .
C3 C2 H2B 108.7 . .
C1 C2 H2B 108.7 . .
C3 C2 H2A 108.7 . .
C1 C2 H2A 108.7 . .
H2B C2 H2A 107.6 . .
C2 C3 C4 114.3(6) . .
C2 C3 H3B 108.7 . .
C4 C3 H3B 108.7 . .
C2 C3 H3A 108.7 . .
C4 C3 H3A 108.7 . .
H3B C3 H3A 107.6 . .
C2' C1' H1'B 109.5 . .
C2' C1' H1'C 109.5 . .
H1'B C1' H1'C 109.5 . .
C2' C1' H1'A 109.5 . .
H1'B C1' H1'A 109.5 . .
H1'C C1' H1'A 109.5 . .
C3' C2' C1' 102(4) . .
C3' C2' H2'B 111.4 . .
C1' C2' H2'B 111.4 . .
C3' C2' H2'A 111.4 . .
C1' C2' H2'A 111.4 . .
H2'B C2' H2'A 109.3 . .
C2' C3' C4 105(2) . .
C2' C3' H3'B 110.7 . .
C4 C3' H3'B 110.7 . .
C2' C3' H3'A 110.7 . .
C4 C3' H3'A 110.7 . .
H3'B C3' H3'A 108.8 . .
O3 C4 C3' 110.7(18) . .
O3 C4 C3 106.2(4) . .
C3' C4 C3 34.5(15) . .
O3 C4 H4A 110.5 . .
C3' C4 H4A 77.3 . .
C3 C4 H4A 110.5 . .
O3 C4 H4B 110.5 . .
C3' C4 H4B 132.6 . .
C3 C4 H4B 110.5 . .
H4A C4 H4B 108.7 . .
C6 C5 O3 118.9(4) . .
C6 C5 C10 119.9(4) . .
O3 C5 C10 120.7(4) . .
C5 C6 C7 119.9(4) . .
C5 C6 C36 119.5(4) . 16
C7 C6 C36 120.6(4) . 16
C8 C7 C6 121.7(4) . .
C8 C7 H7 119.1 . .
C6 C7 H7 119.1 . .
C7 C8 C9 117.1(4) . .
C7 C8 C11 120.4(4) . .
C9 C8 C11 122.5(4) . .
C10 C9 C8 122.4(4) . .
C10 C9 H9 118.8 . .
C8 C9 H9 118.8 . .
C9 C10 C5 119.0(4) . .
C9 C10 C15 120.1(4) . .
C5 C10 C15 120.9(4) . .
C14 C11 C13 110.0(5) . .
C14 C11 C12 107.2(5) . .
C13 C11 C12 108.3(5) . .
C14 C11 C8 112.7(4) . .
C13 C11 C8 109.4(4) . .
C12 C11 C8 109.2(4) . .
C11 C12 H12A 109.5 . .
C11 C12 H12C 109.5 . .
H12A C12 H12C 109.5 . .
C11 C12 H12B 109.5 . .
H12A C12 H12B 109.5 . .
H12C C12 H12B 109.5 . .
C11 C13 H13B 109.5 . .
C11 C13 H13C 109.5 . .
H13B C13 H13C 109.5 . .
C11 C13 H13A 109.5 . .
H13B C13 H13A 109.5 . .
H13C C13 H13A 109.5 . .
C11 C14 H14A 109.5 . .
C11 C14 H14C 109.5 . .
H14A C14 H14C 109.5 . .
C11 C14 H14B 109.5 . .
H14A C14 H14B 109.5 . .
H14C C14 H14B 109.5 . .
O2 C15 C10 106.3(4) . .
O2 C15 H15A 110.5 . .
C10 C15 H15A 110.5 . .
O2 C15 H15B 110.5 . .
C10 C15 H15B 110.5 . .
H15A C15 H15B 108.7 . .
C17 C16 O2 115.1(4) . .
C17 C16 C21 121.7(4) . .
O2 C16 C21 123.2(4) . .
C16 C17 C18 120.1(4) . .
C16 C17 H17 119.9 . .
C18 C17 H17 119.9 . .
C19 C18 C17 119.9(4) . .
C19 C18 H18 120.1 . .
C17 C18 H18 120.1 . .
C18 C19 C20 119.3(4) . .
C18 C19 C29 127.7(4) . .
C20 C19 C29 112.9(4) . .
C19 C20 C21 122.2(4) . .
C19 C20 C22 113.6(4) . .
C21 C20 C22 124.1(4) . .
C20 C21 C16 116.8(4) . .
C20 C21 H21 121.6 . .
C16 C21 H21 121.6 . .
C23 C22 C35 106.3(4) . .
C23 C22 C20 105.9(3) . .
C35 C22 C20 103.9(3) . .
C23 C22 H22 113.3 . .
C35 C22 H22 113.3 . .
C20 C22 H22 113.3 . .
C24 C23 C28 120.0(5) . .
C24 C23 C22 126.3(4) . .
C28 C23 C22 113.7(4) . .
C23 C24 C25 118.5(6) . .
C23 C24 H24 120.8 . .
C25 C24 H24 120.8 . .
C26 C25 C24 121.0(6) . .
C26 C25 H25 119.5 . .
C24 C25 H25 119.5 . .
C25 C26 C27 121.2(6) . .
C25 C26 H26 119.4 . .
C27 C26 H26 119.4 . .
C26 C27 C28 119.4(5) . .
C26 C27 H27 120.3 . .
C28 C27 H27 120.3 . .
C27 C28 C23 119.9(5) . .
C27 C28 C29 127.9(4) . .
C23 C28 C29 112.2(4) . .
C28 C29 C30 106.4(3) . .
C28 C29 C19 107.2(3) . .
C30 C29 C19 104.0(3) . .
C28 C29 H29 112.9 . .
C30 C29 H29 112.9 . .
C19 C29 H29 112.9 . .
C31 C30 C35 118.4(4) . .
C31 C30 C29 127.6(4) . .
C35 C30 C29 114.0(4) . .
C30 C31 C32 120.3(4) . .
C30 C31 H31 119.8 . .
C32 C31 H31 119.8 . .
C33 C32 C31 119.8(4) . .
C33 C32 H32 120.1 . .
C31 C32 H32 120.1 . .
O1 C33 C32 124.0(4) . .
O1 C33 C34 115.2(4) . .
C32 C33 C34 120.8(4) . .
C35 C34 C33 118.6(4) . .
C35 C34 H34 120.7 . .
C33 C34 H34 120.7 . .
C34 C35 C30 121.9(4) . .
C34 C35 C22 125.8(4) . .
C30 C35 C22 112.2(4) . .
O1 C36 C6 108.8(3) . 16
O1 C36 H36A 109.9 . .
C6 C36 H36A 109.9 16 .
O1 C36 H36B 109.9 . .
C6 C36 H36B 109.9 16 .
H36A C36 H36B 108.3 . .

loop_
_geom_bond_atom_site_label_1
_geom_bond_atom_site_label_2
_geom_bond_distance
_geom_bond_site_symmetry_2
O1 C33 1.370(5) .
O1 C36 1.443(5) .
O2 C16 1.379(6) .
O2 C15 1.433(5) .
O3 C5 1.393(5) .
O3 C4 1.447(6) .
C1 C2 1.514(10) .
C1 H1B 0.9800 .
C1 H1C 0.9800 .
C1 H1A 0.9800 .
C2 C3 1.504(10) .
C2 H2B 0.9900 .
C2 H2A 0.9900 .
C3 C4 1.560(6) .
C3 H3B 0.9900 .
C3 H3A 0.9900 .
C1' C2' 1.54(2) .
C1' H1'B 0.9800 .
C1' H1'C 0.9800 .
C1' H1'A 0.9800 .
C2' C3' 1.53(2) .
C2' H2'B 0.9900 .
C2' H2'A 0.9900 .
C3' C4 1.542(10) .
C3' H3'B 0.9900 .
C3' H3'A 0.9900 .
C4 H4A 0.9900 .
C4 H4B 0.9900 .
C5 C6 1.388(6) .
C5 C10 1.403(6) .
C6 C7 1.392(6) .
C6 C36 1.533(6) 16
C7 C8 1.392(6) .
C7 H7 0.9500 .
C8 C9 1.405(6) .
C8 C11 1.536(6) .
C9 C10 1.381(6) .
C9 H9 0.9500 .
C10 C15 1.505(6) .
C11 C14 1.488(8) .
C11 C13 1.510(8) .
C11 C12 1.532(7) .
C12 H12A 0.9800 .
C12 H12C 0.9800 .
C12 H12B 0.9800 .
C13 H13B 0.9800 .
C13 H13C 0.9800 .
C13 H13A 0.9800 .
C14 H14A 0.9800 .
C14 H14C 0.9800 .
C14 H14B 0.9800 .
C15 H15A 0.9900 .
C15 H15B 0.9900 .
C16 C17 1.376(6) .
C16 C21 1.412(6) .
C17 C18 1.412(7) .
C17 H17 0.9500 .
C18 C19 1.383(6) .
C18 H18 0.9500 .
C19 C20 1.399(6) .
C19 C29 1.531(6) .
C20 C21 1.408(6) .
C20 C22 1.544(6) .
C21 H21 0.9500 .
C22 C23 1.523(6) .
C22 C35 1.525(6) .
C22 H22 1.0000 .
C23 C24 1.385(7) .
C23 C28 1.431(6) .
C24 C25 1.412(9) .
C24 H24 0.9500 .
C25 C26 1.371(10) .
C25 H25 0.9500 .
C26 C27 1.383(8) .
C26 H26 0.9500 .
C27 C28 1.384(7) .
C27 H27 0.9500 .
C28 C29 1.513(6) .
C29 C30 1.519(6) .
C29 H29 1.0000 .
C30 C31 1.399(6) .
C30 C35 1.422(6) .
C31 C32 1.406(6) .
C31 H31 0.9500 .
C32 C33 1.391(6) .
C32 H32 0.9500 .
C33 C34 1.416(6) .
C34 C35 1.372(6) .
C34 H34 0.9500 .
C36 C6 1.533(6) 16
C36 H36A 0.9900 .
C36 H36B 0.9900 .

loop_
_geom_torsion_atom_site_label_1
_geom_torsion_atom_site_label_2
_geom_torsion_atom_site_label_3
_geom_torsion_atom_site_label_4
_geom_torsion
_geom_torsion_site_symmetry_1
_geom_torsion_site_symmetry_4
C1 C2 C3 C4 -173.0(7) . .
C1' C2' C3' C4 167(4) . .
C5 O3 C4 C3' 150.5(17) . .
C5 O3 C4 C3 -173.4(4) . .
C2' C3' C4 O3 66(4) . .
C2' C3' C4 C3 -23(2) . .
C2 C3 C4 O3 -61.3(7) . .
C2 C3 C4 C3' 42(3) . .
C4 O3 C5 C6 102.8(5) . .
C4 O3 C5 C10 -84.9(5) . .
O3 C5 C6 C7 173.2(4) . .
C10 C5 C6 C7 0.8(6) . .
O3 C5 C6 C36 -6.7(6) . 16
C10 C5 C6 C36 -179.0(4) . 16
C5 C6 C7 C8 -1.0(6) . .
C36 C6 C7 C8 178.9(4) 16 .
C6 C7 C8 C9 0.8(6) . .
C6 C7 C8 C11 -176.9(4) . .
C7 C8 C9 C10 -0.5(7) . .
C11 C8 C9 C10 177.1(4) . .
C8 C9 C10 C5 0.4(7) . .
C8 C9 C10 C15 -178.1(4) . .
C6 C5 C10 C9 -0.5(6) . .
O3 C5 C10 C9 -172.8(4) . .
C6 C5 C10 C15 178.0(4) . .
O3 C5 C10 C15 5.8(6) . .
C7 C8 C11 C14 172.7(5) . .
C9 C8 C11 C14 -4.9(7) . .
C7 C8 C11 C13 -64.5(6) . .
C9 C8 C11 C13 117.9(5) . .
C7 C8 C11 C12 53.8(6) . .
C9 C8 C11 C12 -123.8(5) . .
C16 O2 C15 C10 179.8(4) . .
C9 C10 C15 O2 -62.9(5) . .
C5 C10 C15 O2 118.6(4) . .
C15 O2 C16 C17 -169.8(4) . .
C15 O2 C16 C21 11.8(7) . .
O2 C16 C17 C18 -179.4(4) . .
C21 C16 C17 C18 -1.0(8) . .
C16 C17 C18 C19 1.3(7) . .
C17 C18 C19 C20 -1.0(7) . .
C17 C18 C19 C29 177.0(4) . .
C18 C19 C20 C21 0.3(7) . .
C29 C19 C20 C21 -177.9(4) . .
C18 C19 C20 C22 177.1(4) . .
C29 C19 C20 C22 -1.1(5) . .
C19 C20 C21 C16 0.0(7) . .
C22 C20 C21 C16 -176.4(4) . .
C17 C16 C21 C20 0.3(7) . .
O2 C16 C21 C20 178.7(4) . .
C19 C20 C22 C23 55.3(5) . .
C21 C20 C22 C23 -128.0(5) . .
C19 C20 C22 C35 -56.5(5) . .
C21 C20 C22 C35 120.3(4) . .
C35 C22 C23 C24 -125.3(5) . .
C20 C22 C23 C24 124.7(5) . .
C35 C22 C23 C28 56.0(5) . .
C20 C22 C23 C28 -54.1(5) . .
C28 C23 C24 C25 -1.6(9) . .
C22 C23 C24 C25 179.7(6) . .
C23 C24 C25 C26 1.2(11) . .
C24 C25 C26 C27 -1.6(13) . .
C25 C26 C27 C28 2.4(11) . .
C26 C27 C28 C23 -2.8(8) . .
C26 C27 C28 C29 179.6(6) . .
C24 C23 C28 C27 2.4(7) . .
C22 C23 C28 C27 -178.7(4) . .
C24 C23 C28 C29 -179.5(5) . .
C22 C23 C28 C29 -0.7(5) . .
C27 C28 C29 C30 123.0(5) . .
C23 C28 C29 C30 -54.9(5) . .
C27 C28 C29 C19 -126.3(5) . .
C23 C28 C29 C19 55.9(5) . .
C18 C19 C29 C28 126.8(5) . .
C20 C19 C29 C28 -55.1(5) . .
C18 C19 C29 C30 -120.7(5) . .
C20 C19 C29 C30 57.3(4) . .
C28 C29 C30 C31 -125.5(5) . .
C19 C29 C30 C31 121.4(5) . .
C28 C29 C30 C35 56.6(5) . .
C19 C29 C30 C35 -56.4(4) . .
C35 C30 C31 C32 1.8(6) . .
C29 C30 C31 C32 -176.0(4) . .
C30 C31 C32 C33 2.1(7) . .
C36 O1 C33 C32 -23.2(6) . .
C36 O1 C33 C34 155.8(4) . .
C31 C32 C33 O1 174.4(4) . .
C31 C32 C33 C34 -4.6(6) . .
O1 C33 C34 C35 -175.9(4) . .
C32 C33 C34 C35 3.1(6) . .
C33 C34 C35 C30 0.8(6) . .
C33 C34 C35 C22 176.1(4) . .
C31 C30 C35 C34 -3.3(6) . .
C29 C30 C35 C34 174.8(4) . .
C31 C30 C35 C22 -179.1(4) . .
C29 C30 C35 C22 -1.1(5) . .
C23 C22 C35 C34 129.9(4) . .
C20 C22 C35 C34 -118.6(4) . .
C23 C22 C35 C30 -54.4(4) . .
C20 C22 C35 C30 57.0(4) . .
C33 O1 C36 C6 -145.8(4) . 16

loop_
_platon_squeeze_void_nr
_platon_squeeze_void_average_x
_platon_squeeze_void_average_y
_platon_squeeze_void_average_z
_platon_squeeze_void_volume
_platon_squeeze_void_count_electrons
_platon_squeeze_void_content
1 0.000 0.000 0.000 13 2 ' '
2 0.000 0.000 0.500 1428 439 ' '
3 0.333 0.667 1.167 1421 438 ' '
4 0.333 0.667 0.667 13 2 ' '
5 0.667 0.333 0.833 1420 438 ' '
6 0.667 0.333 0.333 13 2 ' '
